data_7202087
loop_
_publ_author_name
'Carlucci, Lucia'
'Ciani, Gianfranco'
'Maggini, Simona'
'Proserpio, Davide M.'

_publ_section_title
;
 Metal--organic coordination frameworks assembled with the long
 flexible ligand 4,4&#x2032;-bis(imidazol-1-ylmethyl)biphenyl
;
_journal_issue 9
_journal_name_full CrystEngComm
_journal_page_first 1191
_journal_paper_doi 10.1039/b803815e
_journal_volume 10
_journal_year 2008
_chemical_formula_sum 'C20 H19 F6 N4 P'
_chemical_formula_weight 460.36
_space_group_IT_number 2
_symmetry_cell_setting triclinic
_symmetry_space_group_name_Hall '-P 1'
_symmetry_space_group_name_H-M 'P -1'
_atom_sites_solution_hydrogens geom
_atom_sites_solution_primary direct
_atom_sites_solution_secondary difmap
_cell_angle_alpha 75.506(2)
_cell_angle_beta 75.031(3)
_cell_angle_gamma 88.204(3)
_cell_formula_units_Z 4
_cell_length_a 9.459(2)
_cell_length_b 14.670(3)
_cell_length_c 15.634(3)
_cell_measurement_reflns_used 2514
_cell_measurement_temperature 150(2)
_cell_measurement_theta_max 21
_cell_measurement_theta_min 2
_cell_volume 2027.8(7)
_computing_molecular_graphics TOPOS
_computing_structure_refinement 'SHELXL-97 (Sheldrick, 1997)'
_computing_structure_solution SIR92
_diffrn_ambient_temperature 150(2)
_diffrn_detector_type CCD_plate
_diffrn_measured_fraction_theta_full 0.996
_diffrn_measured_fraction_theta_max 0.909
_diffrn_measurement_device SMART
_diffrn_measurement_method omega-scan
_diffrn_radiation_monochromator graphite
_diffrn_radiation_source 'fine-focus sealed tube'
_diffrn_radiation_type MoK\a
_diffrn_radiation_wavelength 0.71073
_diffrn_reflns_av_R_equivalents 0.0583
_diffrn_reflns_av_sigmaI/netI 0.1012
_diffrn_reflns_limit_h_max 12
_diffrn_reflns_limit_h_min -12
_diffrn_reflns_limit_k_max 19
_diffrn_reflns_limit_k_min -20
_diffrn_reflns_limit_l_max 21
_diffrn_reflns_limit_l_min -21
_diffrn_reflns_number 24236
_diffrn_reflns_theta_full 25.00
_diffrn_reflns_theta_max 29.29
_diffrn_reflns_theta_min 2.23
_diffrn_standards_decay_% 0
_exptl_absorpt_coefficient_mu 0.205
_exptl_absorpt_correction_T_max 0.7459
_exptl_absorpt_correction_T_min 0.6511
_exptl_absorpt_correction_type empirical
_exptl_crystal_colour colourless
_exptl_crystal_density_diffrn 1.508
_exptl_crystal_density_method 'not measured'
_exptl_crystal_description column
_exptl_crystal_F_000 944
_exptl_crystal_size_max 0.42
_exptl_crystal_size_mid 0.08
_exptl_crystal_size_min 0.06
_refine_diff_density_max 0.681
_refine_diff_density_min -0.492
_refine_diff_density_rms 0.081
_refine_ls_extinction_method none
_refine_ls_goodness_of_fit_all 1.051
_refine_ls_hydrogen_treatment constr
_refine_ls_matrix_type full
_refine_ls_number_parameters 559
_refine_ls_number_reflns 10081
_refine_ls_number_restraints 0
_refine_ls_restrained_S_all 1.051
_refine_ls_R_factor_all 0.1651
_refine_ls_R_factor_obs 0.0727
_refine_ls_shift/su_max 0.002
_refine_ls_shift/su_mean 0.000
_refine_ls_structure_factor_coef Fsqd
_refine_ls_weighting_details 'calc w=1/[\s^2^(Fo^2^)+(0.1142P)^2^+0.0000P] where P=(Fo^2^+2Fc^2^)/3'
_refine_ls_weighting_scheme calc
_refine_ls_wR_factor_all 0.2447
_refine_ls_wR_factor_obs 0.1873
_reflns_number_observed 4516
_reflns_number_total 10081
_reflns_observed_criterion >2sigma(I)
_cod_data_source_file b803815e.txt
_cod_data_source_block lu746_BimbH.PF6
_cod_depositor_comments
;
The following automatic conversions were performed:
'_symmetry_cell_setting' value 'Triclinic' changed to 'triclinic'
according to '/home/saulius/struct/CIF-dictionaries/cif_core.dic'
dictionary named 'cif_core.dic' version 2.4.1 from 2010-06-29.

Automatic conversion script
Id: cif_fix_enum 1527 2010-12-29 10:47:43Z saulius 
;
_cod_original_sg_symbol_H-M 'P-1 '
_cod_database_code 7202087

loop_
_symmetry_equiv_pos_as_xyz
'x, y, z'
'-x, -y, -z'

loop_
_atom_site_label
_atom_site_type_symbol
_atom_site_fract_x
_atom_site_fract_y
_atom_site_fract_z
_atom_site_U_iso_or_equiv
_atom_site_adp_type
_atom_site_occupancy
_atom_site_symmetry_multiplicity
_atom_site_calc_flag
_atom_site_refinement_flags
_atom_site_disorder_assembly
_atom_site_disorder_group
P1 P 0.89815(12) 0.87762(7) 0.43384(7) 0.0377(3) Uani 1 1 d . . .
P2 P 0.87894(13) 0.57663(9) 0.25189(8) 0.0501(3) Uani 1 1 d . . .
C105 C 0.4278(4) 0.7024(2) 0.0231(2) 0.0313(8) Uani 1 1 d . . .
N8 N 0.4530(4) 0.9797(2) 0.3793(2) 0.0429(9) Uani 1 1 d . . .
N4 N 0.6398(4) 0.5199(2) -0.3302(2) 0.0364(8) Uani 1 1 d . . .
N1 N 0.3482(4) 0.7641(2) 0.3293(2) 0.0375(8) Uani 1 1 d . . .
N2 N 0.5813(3) 1.0582(2) 0.2438(2) 0.0330(7) Uani 1 1 d . . .
C10 C 0.6010(6) 0.4693(3) -0.2331(2) 0.0473(11) Uani 1 1 d . . .
H10A H 0.6855 0.4366 -0.2181 0.057 Uiso 1 1 calc R . .
H10B H 0.5238 0.4225 -0.2220 0.057 Uiso 1 1 calc R . .
N3 N 1.2086(4) 0.7550(2) -0.3537(2) 0.0360(8) Uani 1 1 d . . .
N6 N 0.6162(4) 0.5951(2) -0.4622(2) 0.0434(9) Uani 1 1 d . . .
H6 H 0.5773 0.6200 -0.5063 0.052 Uiso 1 1 calc R . .
F23 F 0.8488(5) 0.4979(2) 0.3470(2) 0.1076(13) Uani 1 1 d . . .
C15 C 0.4659(4) 0.6492(3) -0.0486(3) 0.0341(9) Uani 1 1 d . . .
C16 C 0.8977(4) 0.8980(3) -0.1803(2) 0.0316(8) Uani 1 1 d . . .
H16 H 0.8654 0.9588 -0.1971 0.038 Uiso 1 1 calc R . .
C17 C 0.8882(4) 0.8977(3) 0.0578(2) 0.0329(9) Uani 1 1 d . . .
H17 H 0.9541 0.8506 0.0685 0.039 Uiso 1 1 calc R . .
C18 C 0.5834(5) 0.9969(3) 0.3221(3) 0.0402(10) Uani 1 1 d . . .
H18 H 0.6679 0.9693 0.3349 0.048 Uiso 1 1 calc R . .
C19 C 0.8345(4) 0.9104(3) -0.0185(2) 0.0287(8) Uani 1 1 d . . .
C101 C 0.3628(4) 0.7929(2) 0.1666(2) 0.0329(9) Uani 1 1 d . . .
F25 F 1.0307(3) 0.5296(2) 0.2237(2) 0.0907(11) Uani 1 1 d . . .
C22 C 0.7459(4) 1.0237(3) 0.1047(2) 0.0335(9) Uani 1 1 d . . .
C100 C 0.3319(5) 0.8340(3) 0.2477(3) 0.0434(10) Uani 1 1 d . . .
H10C H 0.3989 0.8873 0.2351 0.052 Uiso 1 1 calc R . .
H10D H 0.2330 0.8565 0.2588 0.052 Uiso 1 1 calc R . .
C24 C 0.8896(4) 0.8574(2) -0.0882(2) 0.0285(8) Uani 1 1 d . . .
C25 C 0.5504(5) 0.5349(3) -0.1722(3) 0.0399(10) Uani 1 1 d . . .
C102 C 0.5071(4) 0.7826(3) 0.1208(2) 0.0343(9) Uani 1 1 d . . .
H102 H 0.5831 0.8062 0.1377 0.041 Uiso 1 1 calc R . .
C103 C 0.5390(4) 0.7380(3) 0.0505(2) 0.0341(9) Uani 1 1 d . . .
H103 H 0.6362 0.7316 0.0209 0.041 Uiso 1 1 calc R . .
C28 C 1.0015(4) 0.7607(3) -0.2247(3) 0.0348(9) Uani 1 1 d . . .
C107 C 0.5458(5) 0.5478(3) -0.3797(3) 0.0373(9) Uani 1 1 d . . .
H107 H 0.4451 0.5360 -0.3594 0.045 Uiso 1 1 calc R . .
F21 F 0.9196(4) 0.6516(3) 0.1596(2) 0.1154(14) Uani 1 1 d . . .
F16 F 0.7330(3) 0.8461(2) 0.45268(19) 0.0776(9) Uani 1 1 d . . .
C108 C 0.7613(5) 0.5978(3) -0.4658(3) 0.0471(11) Uani 1 1 d . . .
H108 H 0.8361 0.6266 -0.5162 0.057 Uiso 1 1 calc R . .
C33 C 0.7294(4) 0.9782(3) -0.0299(2) 0.0322(9) Uani 1 1 d . . .
H33 H 0.6878 0.9857 -0.0789 0.039 Uiso 1 1 calc R . .
F15 F 0.8496(4) 0.9744(2) 0.4494(3) 0.1156(14) Uani 1 1 d . . .
N7 N 1.3695(4) 0.8476(2) -0.4583(2) 0.0421(9) Uani 1 1 d . . .
H7 H 1.4101 0.8891 -0.5076 0.051 Uiso 1 1 calc R . .
C36 C 1.0656(4) 0.7117(3) -0.2984(3) 0.0422(10) Uani 1 1 d . . .
H36A H 1.0768 0.6457 -0.2712 0.051 Uiso 1 1 calc R . .
H36B H 0.9996 0.7154 -0.3374 0.051 Uiso 1 1 calc R . .
C37 C 0.9394(4) 0.7658(3) -0.0672(3) 0.0344(9) Uani 1 1 d . . .
H37 H 0.9352 0.7362 -0.0065 0.041 Uiso 1 1 calc R . .
C38 C 0.3735(4) 0.5768(3) -0.0485(3) 0.0374(9) Uani 1 1 d . . .
H38 H 0.2816 0.5664 -0.0072 0.045 Uiso 1 1 calc R . .
C39 C 0.4710(5) 0.7464(3) 0.3578(3) 0.0440(10) Uani 1 1 d . . .
H39 H 0.5589 0.7808 0.3302 0.053 Uiso 1 1 calc R . .
C41 C 0.5998(5) 0.6641(3) -0.1138(3) 0.0391(10) Uani 1 1 d . . .
H41 H 0.6623 0.7132 -0.1169 0.047 Uiso 1 1 calc R . .
C42 C 0.3607(4) 1.0341(3) 0.3345(3) 0.0418(10) Uani 1 1 d . . .
H42 H 0.2603 1.0372 0.3580 0.050 Uiso 1 1 calc R . .
C43 C 0.4161(5) 0.5208(3) -0.1086(3) 0.0402(10) Uani 1 1 d . . .
H43 H 0.3531 0.4724 -0.1063 0.048 Uiso 1 1 calc R . .
C44 C 0.4384(4) 1.0827(3) 0.2507(3) 0.0380(9) Uani 1 1 d . . .
H44 H 0.4021 1.1243 0.2066 0.046 Uiso 1 1 calc R . .
C45 C 1.2315(5) 0.8192(3) -0.4325(3) 0.0380(9) Uani 1 1 d . . .
H45 H 1.1614 0.8407 -0.4643 0.046 Uiso 1 1 calc R . .
N5 N 0.4509(4) 0.6742(2) 0.4296(2) 0.0472(9) Uani 1 1 d . . .
C47 C 0.2525(5) 0.7589(3) 0.1383(3) 0.0392(10) Uani 1 1 d . . .
H47 H 0.1553 0.7660 0.1674 0.047 Uiso 1 1 calc R . .
F26 F 0.7303(5) 0.6170(3) 0.2817(5) 0.218(3) Uani 1 1 d . . .
C49 C 0.9947(4) 0.7180(3) -0.1334(3) 0.0372(9) Uani 1 1 d . . .
H49 H 1.0274 0.6573 -0.1171 0.045 Uiso 1 1 calc R . .
C50 C 0.9517(4) 0.8510(3) -0.2469(2) 0.0345(9) Uani 1 1 d . . .
H50 H 0.9549 0.8801 -0.3075 0.041 Uiso 1 1 calc R . .
C109 C 0.7076(4) 1.0913(3) 0.1657(3) 0.0385(10) Uani 1 1 d . . .
H10E H 0.7915 1.1002 0.1881 0.046 Uiso 1 1 calc R . .
H10F H 0.6870 1.1520 0.1298 0.046 Uiso 1 1 calc R . .
C52 C 0.8456(4) 0.9539(3) 0.1183(2) 0.0360(9) Uani 1 1 d . . .
H52 H 0.8842 0.9448 0.1687 0.043 Uiso 1 1 calc R . .
C104 C 0.2839(4) 0.7146(3) 0.0675(3) 0.0359(9) Uani 1 1 d . . .
H104 H 0.2078 0.6928 0.0494 0.043 Uiso 1 1 calc R . .
F24 F 0.9566(6) 0.6412(3) 0.2910(3) 0.154(2) Uani 1 1 d . . .
C55 C 0.6422(5) 0.6078(3) -0.1740(3) 0.0422(10) Uani 1 1 d . . .
H55 H 0.7331 0.6188 -0.2163 0.051 Uiso 1 1 calc R . .
F22 F 0.8080(5) 0.5020(3) 0.2178(3) 0.1193(15) Uani 1 1 d . . .
C57 C 0.3095(6) 0.6446(3) 0.4475(3) 0.0484(11) Uani 1 1 d . . .
H57 H 0.2641 0.5945 0.4955 0.058 Uiso 1 1 calc R . .
C58 C 1.3376(5) 0.7425(3) -0.3289(3) 0.0422(10) Uani 1 1 d . . .
H58 H 1.3526 0.7015 -0.2763 0.051 Uiso 1 1 calc R . .
C59 C 1.4386(5) 0.8004(3) -0.3945(3) 0.0425(10) Uani 1 1 d . . .
H59 H 1.5368 0.8073 -0.3962 0.051 Uiso 1 1 calc R . .
C60 C 0.6865(4) 1.0342(3) 0.0306(2) 0.0338(9) Uani 1 1 d . . .
H60 H 0.6171 1.0795 0.0216 0.041 Uiso 1 1 calc R . .
C61 C 0.7769(5) 0.5514(3) -0.3836(3) 0.0477(11) Uani 1 1 d . . .
H61 H 0.8641 0.5423 -0.3661 0.057 Uiso 1 1 calc R . .
C62 C 0.2434(5) 0.6982(3) 0.3857(3) 0.0466(11) Uani 1 1 d . . .
H62 H 0.1476 0.6916 0.3824 0.056 Uiso 1 1 calc R . .
F12 F 0.9453(4) 0.7808(2) 0.4160(3) 0.1215(15) Uani 1 1 d . . .
F13 F 1.0669(3) 0.9068(2) 0.41190(18) 0.0687(8) Uani 1 1 d . . .
F11 F 0.9071(3) 0.9186(3) 0.32955(18) 0.0931(12) Uani 1 1 d . . .
F14 F 0.8889(4) 0.8366(3) 0.53731(19) 0.1027(13) Uani 1 1 d . . .

loop_
_atom_site_aniso_label
_atom_site_aniso_U_11
_atom_site_aniso_U_22
_atom_site_aniso_U_33
_atom_site_aniso_U_23
_atom_site_aniso_U_13
_atom_site_aniso_U_12
P1 0.0361(6) 0.0349(6) 0.0376(6) -0.0043(5) -0.0063(5) 0.0028(5)
P2 0.0463(7) 0.0452(7) 0.0487(7) -0.0058(6) 0.0006(6) -0.0061(6)
C105 0.040(2) 0.0266(19) 0.0224(18) 0.0006(15) -0.0048(16) -0.0044(16)
N8 0.050(2) 0.043(2) 0.0313(18) -0.0110(16) -0.0004(16) -0.0015(17)
N4 0.055(2) 0.0281(17) 0.0290(17) -0.0083(14) -0.0151(16) 0.0037(15)
N1 0.049(2) 0.0322(18) 0.0263(17) -0.0041(14) -0.0054(15) 0.0067(16)
N2 0.0328(18) 0.0358(18) 0.0282(17) -0.0084(14) -0.0039(14) 0.0015(14)
C10 0.086(3) 0.031(2) 0.024(2) -0.0031(17) -0.017(2) 0.002(2)
N3 0.0389(19) 0.0318(18) 0.0344(18) -0.0093(15) -0.0038(15) 0.0037(15)
N6 0.063(3) 0.0382(19) 0.0297(18) -0.0059(15) -0.0167(17) 0.0082(18)
F23 0.156(4) 0.087(2) 0.0532(19) -0.0003(18) 0.008(2) -0.033(2)
C15 0.038(2) 0.030(2) 0.032(2) -0.0008(16) -0.0110(17) -0.0033(17)
C16 0.034(2) 0.0260(19) 0.032(2) -0.0032(16) -0.0086(16) 0.0001(16)
C17 0.029(2) 0.037(2) 0.0269(19) -0.0023(17) -0.0038(16) 0.0024(17)
C18 0.041(2) 0.045(2) 0.035(2) -0.0089(19) -0.0109(19) 0.0054(19)
C19 0.0252(18) 0.032(2) 0.0234(18) -0.0033(15) 0.0003(14) -0.0040(15)
C101 0.046(2) 0.0246(19) 0.0243(19) 0.0000(15) -0.0077(17) -0.0001(17)
F25 0.0534(19) 0.087(2) 0.114(3) -0.003(2) -0.0122(18) 0.0097(17)
C22 0.032(2) 0.036(2) 0.027(2) -0.0056(17) 0.0014(16) -0.0064(17)
C100 0.062(3) 0.031(2) 0.033(2) -0.0028(17) -0.009(2) 0.008(2)
C24 0.0246(18) 0.0289(19) 0.0286(19) -0.0027(16) -0.0049(15) -0.0009(15)
C25 0.064(3) 0.033(2) 0.024(2) -0.0038(17) -0.0163(19) 0.001(2)
C102 0.041(2) 0.030(2) 0.030(2) -0.0036(16) -0.0089(17) -0.0082(17)
C103 0.033(2) 0.036(2) 0.030(2) -0.0072(17) -0.0021(16) -0.0046(17)
C28 0.033(2) 0.032(2) 0.034(2) -0.0083(17) 0.0011(17) -0.0074(17)
C107 0.044(2) 0.034(2) 0.035(2) -0.0092(18) -0.0114(19) 0.0049(18)
F21 0.109(3) 0.116(3) 0.080(2) 0.045(2) -0.020(2) 0.008(2)
F16 0.0353(15) 0.097(2) 0.074(2) 0.0194(17) -0.0064(13) -0.0097(15)
C108 0.055(3) 0.042(2) 0.040(2) -0.011(2) -0.003(2) -0.010(2)
C33 0.034(2) 0.037(2) 0.0249(19) -0.0064(17) -0.0072(16) -0.0017(17)
F15 0.132(3) 0.056(2) 0.145(3) -0.044(2) 0.005(3) 0.023(2)
N7 0.055(2) 0.0383(19) 0.0260(17) -0.0083(15) 0.0033(16) -0.0051(17)
C36 0.043(2) 0.037(2) 0.041(2) -0.0124(19) 0.0003(19) -0.0063(19)
C37 0.029(2) 0.038(2) 0.030(2) 0.0006(17) -0.0059(16) -0.0014(17)
C38 0.039(2) 0.039(2) 0.034(2) -0.0052(18) -0.0135(18) 0.0011(18)
C39 0.051(3) 0.042(2) 0.040(2) -0.011(2) -0.013(2) 0.006(2)
C41 0.047(3) 0.036(2) 0.032(2) -0.0080(18) -0.0060(18) -0.0085(19)
C42 0.030(2) 0.048(3) 0.047(3) -0.018(2) -0.0034(19) 0.0028(19)
C43 0.056(3) 0.033(2) 0.036(2) -0.0054(18) -0.021(2) -0.0036(19)
C44 0.034(2) 0.042(2) 0.039(2) -0.0125(19) -0.0097(18) 0.0081(18)
C45 0.047(3) 0.038(2) 0.027(2) -0.0092(17) -0.0041(18) 0.0004(19)
N5 0.069(3) 0.039(2) 0.0323(19) -0.0086(16) -0.0128(18) 0.0134(19)
C47 0.042(2) 0.036(2) 0.032(2) -0.0003(18) -0.0046(18) 0.0079(18)
F26 0.082(3) 0.081(3) 0.378(8) -0.007(4) 0.086(4) 0.026(2)
C49 0.041(2) 0.028(2) 0.038(2) -0.0062(18) -0.0043(18) 0.0040(17)
C50 0.037(2) 0.038(2) 0.0233(19) -0.0026(17) -0.0045(16) -0.0028(18)
C109 0.033(2) 0.043(2) 0.034(2) -0.0087(18) 0.0027(17) -0.0062(18)
C52 0.033(2) 0.047(2) 0.027(2) -0.0063(18) -0.0087(16) -0.0010(18)
C104 0.037(2) 0.033(2) 0.035(2) 0.0007(17) -0.0135(18) -0.0026(17)
F24 0.241(6) 0.108(3) 0.111(3) -0.048(3) -0.012(3) -0.090(3)
C55 0.052(3) 0.038(2) 0.031(2) -0.0053(18) -0.0018(19) -0.004(2)
F22 0.143(4) 0.096(3) 0.164(4) -0.038(3) -0.111(3) -0.004(2)
C57 0.072(3) 0.033(2) 0.032(2) -0.0048(18) -0.002(2) 0.006(2)
C58 0.050(3) 0.037(2) 0.034(2) -0.0062(19) -0.006(2) 0.006(2)
C59 0.042(2) 0.045(2) 0.039(2) -0.014(2) -0.0037(19) 0.001(2)
C60 0.033(2) 0.033(2) 0.030(2) -0.0036(17) -0.0045(16) 0.0016(17)
C61 0.048(3) 0.048(3) 0.049(3) -0.011(2) -0.014(2) -0.010(2)
C62 0.047(3) 0.046(3) 0.039(2) -0.004(2) -0.005(2) 0.005(2)
F12 0.083(3) 0.0563(19) 0.207(4) -0.060(3) 0.021(3) -0.0008(18)
F13 0.0498(17) 0.085(2) 0.0667(19) -0.0007(16) -0.0214(14) -0.0210(15)
F11 0.0579(19) 0.164(3) 0.0410(16) 0.0025(19) -0.0099(14) -0.017(2)
F14 0.086(2) 0.161(3) 0.0433(17) 0.015(2) -0.0256(16) -0.005(2)

loop_
_atom_type_symbol
_atom_type_description
_atom_type_scat_dispersion_real
_atom_type_scat_dispersion_imag
_atom_type_scat_source
C C 0.0033 0.0016 'International Tables Vol C Tables 4.2.6.8 and 6.1.1.4'
H H 0.0000 0.0000 'International Tables Vol C Tables 4.2.6.8 and 6.1.1.4'
N N 0.0061 0.0033 'International Tables Vol C Tables 4.2.6.8 and 6.1.1.4'
F F 0.0171 0.0103 'International Tables Vol C Tables 4.2.6.8 and 6.1.1.4'
P P 0.1023 0.0942 'International Tables Vol C Tables 4.2.6.8 and 6.1.1.4'

loop_
_geom_angle_atom_site_label_1
_geom_angle_atom_site_label_2
_geom_angle_atom_site_label_3
_geom_angle
_geom_angle_site_symmetry_1
_geom_angle_site_symmetry_3
_geom_angle_publ_flag
F15 P1 F12 178.5(3) . . ?
F15 P1 F14 91.8(2) . . ?
F12 P1 F14 89.5(2) . . ?
F15 P1 F11 88.4(2) . . ?
F12 P1 F11 90.3(2) . . ?
F14 P1 F11 179.7(2) . . ?
F15 P1 F16 89.7(2) . . ?
F12 P1 F16 89.63(19) . . ?
F14 P1 F16 89.26(17) . . ?
F11 P1 F16 90.53(16) . . ?
F15 P1 F13 92.3(2) . . ?
F12 P1 F13 88.33(18) . . ?
F14 P1 F13 91.94(17) . . ?
F11 P1 F13 88.26(15) . . ?
F16 P1 F13 177.62(18) . . ?
F26 P2 F24 93.6(3) . . ?
F26 P2 F21 92.9(3) . . ?
F24 P2 F21 87.8(2) . . ?
F26 P2 F22 90.3(3) . . ?
F24 P2 F22 173.9(3) . . ?
F21 P2 F22 96.7(2) . . ?
F26 P2 F25 177.2(2) . . ?
F24 P2 F25 87.8(3) . . ?
F21 P2 F25 89.56(19) . . ?
F22 P2 F25 88.1(2) . . ?
F26 P2 F23 90.8(3) . . ?
F24 P2 F23 90.4(2) . . ?
F21 P2 F23 176.0(2) . . ?
F22 P2 F23 84.9(2) . . ?
F25 P2 F23 86.8(2) . . ?
C104 C105 C103 118.0(3) . . ?
C104 C105 C15 122.3(3) . . ?
C103 C105 C15 119.6(3) . . ?
C18 N8 C42 105.2(3) . . ?
C107 N4 C61 108.0(3) . . ?
C107 N4 C10 125.1(4) . . ?
C61 N4 C10 126.8(4) . . ?
C39 N1 C62 107.3(3) . . ?
C39 N1 C100 126.8(4) . . ?
C62 N1 C100 125.6(4) . . ?
C18 N2 C44 106.6(3) . . ?
C18 N2 C109 126.0(3) . . ?
C44 N2 C109 127.4(3) . . ?
N4 C10 C25 111.8(3) . . ?
N4 C10 H10A 109.3 . . ?
C25 C10 H10A 109.3 . . ?
N4 C10 H10B 109.3 . . ?
C25 C10 H10B 109.3 . . ?
H10A C10 H10B 107.9 . . ?
C45 N3 C58 108.4(3) . . ?
C45 N3 C36 125.3(4) . . ?
C58 N3 C36 126.1(3) . . ?
C107 N6 C108 108.1(4) . . ?
C107 N6 H6 126.0 . . ?
C108 N6 H6 126.0 . . ?
C41 C15 C38 117.3(4) . . ?
C41 C15 C105 121.4(3) . . ?
C38 C15 C105 121.1(4) . . ?
C50 C16 C24 122.1(3) . . ?
C50 C16 H16 119.0 . . ?
C24 C16 H16 119.0 . . ?
C19 C17 C52 121.1(4) . . ?
C19 C17 H17 119.4 . . ?
C52 C17 H17 119.4 . . ?
N8 C18 N2 112.4(4) . . ?
N8 C18 H18 123.8 . . ?
N2 C18 H18 123.8 . . ?
C17 C19 C33 118.0(3) . . ?
C17 C19 C24 121.6(3) . . ?
C33 C19 C24 120.3(3) . . ?
C47 C101 C102 118.0(3) . . ?
C47 C101 C100 122.3(4) . . ?
C102 C101 C100 119.5(4) . . ?
C52 C22 C60 118.7(4) . . ?
C52 C22 C109 121.3(4) . . ?
C60 C22 C109 119.9(4) . . ?
N1 C100 C101 111.1(3) . . ?
N1 C100 H10C 109.4 . . ?
C101 C100 H10C 109.4 . . ?
N1 C100 H10D 109.4 . . ?
C101 C100 H10D 109.4 . . ?
H10C C100 H10D 108.0 . . ?
C16 C24 C37 116.4(3) . . ?
C16 C24 C19 120.9(3) . . ?
C37 C24 C19 122.7(3) . . ?
C43 C25 C55 118.0(4) . . ?
C43 C25 C10 121.2(4) . . ?
C55 C25 C10 120.6(4) . . ?
C103 C102 C101 120.8(4) . . ?
C103 C102 H102 119.6 . . ?
C101 C102 H102 119.6 . . ?
C102 C103 C105 121.1(4) . . ?
C102 C103 H103 119.5 . . ?
C105 C103 H103 119.5 . . ?
C50 C28 C49 118.8(4) . . ?
C50 C28 C36 120.0(4) . . ?
C49 C28 C36 121.2(4) . . ?
N6 C107 N4 109.5(4) . . ?
N6 C107 H107 125.3 . . ?
N4 C107 H107 125.3 . . ?
C61 C108 N6 107.6(4) . . ?
C61 C108 H108 126.2 . . ?
N6 C108 H108 126.2 . . ?
C60 C33 C19 120.8(3) . . ?
C60 C33 H33 119.6 . . ?
C19 C33 H33 119.6 . . ?
C45 N7 C59 109.1(3) . . ?
C45 N7 H7 125.5 . . ?
C59 N7 H7 125.5 . . ?
N3 C36 C28 110.6(3) . . ?
N3 C36 H36A 109.5 . . ?
C28 C36 H36A 109.5 . . ?
N3 C36 H36B 109.5 . . ?
C28 C36 H36B 109.5 . . ?
H36A C36 H36B 108.1 . . ?
C49 C37 C24 122.1(4) . . ?
C49 C37 H37 118.9 . . ?
C24 C37 H37 118.9 . . ?
C43 C38 C15 121.0(4) . . ?
C43 C38 H38 119.5 . . ?
C15 C38 H38 119.5 . . ?
N5 C39 N1 111.3(4) . . ?
N5 C39 H39 124.3 . . ?
N1 C39 H39 124.3 . . ?
C55 C41 C15 121.5(4) . . ?
C55 C41 H41 119.3 . . ?
C15 C41 H41 119.3 . . ?
C44 C42 N8 109.5(4) . . ?
C44 C42 H42 125.3 . . ?
N8 C42 H42 125.3 . . ?
C38 C43 C25 121.5(4) . . ?
C38 C43 H43 119.3 . . ?
C25 C43 H43 119.3 . . ?
C42 C44 N2 106.4(4) . . ?
C42 C44 H44 126.8 . . ?
N2 C44 H44 126.8 . . ?
N7 C45 N3 108.6(4) . . ?
N7 C45 H45 125.7 . . ?
N3 C45 H45 125.7 . . ?
C39 N5 C57 105.5(4) . . ?
C104 C47 C101 121.3(4) . . ?
C104 C47 H47 119.3 . . ?
C101 C47 H47 119.3 . . ?
C37 C49 C28 120.0(4) . . ?
C37 C49 H49 120.0 . . ?
C28 C49 H49 120.0 . . ?
C16 C50 C28 120.6(3) . . ?
C16 C50 H50 119.7 . . ?
C28 C50 H50 119.7 . . ?
N2 C109 C22 112.9(3) . . ?
N2 C109 H10E 109.0 . . ?
C22 C109 H10E 109.0 . . ?
N2 C109 H10F 109.0 . . ?
C22 C109 H10F 109.0 . . ?
H10E C109 H10F 107.8 . . ?
C17 C52 C22 120.6(4) . . ?
C17 C52 H52 119.7 . . ?
C22 C52 H52 119.7 . . ?
C47 C104 C105 120.7(4) . . ?
C47 C104 H104 119.7 . . ?
C105 C104 H104 119.7 . . ?
C41 C55 C25 120.7(4) . . ?
C41 C55 H55 119.6 . . ?
C25 C55 H55 119.6 . . ?
N5 C57 C62 110.6(4) . . ?
N5 C57 H57 124.7 . . ?
C62 C57 H57 124.7 . . ?
C59 C58 N3 107.2(4) . . ?
C59 C58 H58 126.4 . . ?
N3 C58 H58 126.4 . . ?
C58 C59 N7 106.7(4) . . ?
C58 C59 H59 126.6 . . ?
N7 C59 H59 126.6 . . ?
C33 C60 C22 120.6(4) . . ?
C33 C60 H60 119.7 . . ?
C22 C60 H60 119.7 . . ?
C108 C61 N4 106.9(4) . . ?
C108 C61 H61 126.6 . . ?
N4 C61 H61 126.6 . . ?
C57 C62 N1 105.2(4) . . ?
C57 C62 H62 127.4 . . ?
N1 C62 H62 127.4 . . ?

loop_
_geom_bond_atom_site_label_1
_geom_bond_atom_site_label_2
_geom_bond_distance
_geom_bond_site_symmetry_2
_geom_bond_publ_flag
P1 F15 1.536(3) . ?
P1 F12 1.546(3) . ?
P1 F14 1.559(3) . ?
P1 F11 1.571(3) . ?
P1 F16 1.575(3) . ?
P1 F13 1.592(3) . ?
P2 F26 1.513(4) . ?
P2 F24 1.541(4) . ?
P2 F21 1.544(3) . ?
P2 F22 1.567(3) . ?
P2 F25 1.579(3) . ?
P2 F23 1.602(3) . ?
C105 C104 1.387(5) . ?
C105 C103 1.394(5) . ?
C105 C15 1.486(5) . ?
N8 C18 1.312(5) . ?
N8 C42 1.372(5) . ?
N4 C107 1.316(5) . ?
N4 C61 1.370(5) . ?
N4 C10 1.469(5) . ?
N1 C39 1.344(5) . ?
N1 C62 1.370(5) . ?
N1 C100 1.462(5) . ?
N2 C18 1.331(5) . ?
N2 C44 1.371(5) . ?
N2 C109 1.463(4) . ?
C10 C25 1.501(5) . ?
C10 H10A 0.9700 . ?
C10 H10B 0.9700 . ?
N3 C45 1.321(5) . ?
N3 C58 1.367(5) . ?
N3 C36 1.468(5) . ?
N6 C107 1.314(5) . ?
N6 C108 1.361(5) . ?
N6 H6 0.8600 . ?
C15 C41 1.389(5) . ?
C15 C38 1.396(5) . ?
C16 C50 1.373(5) . ?
C16 C24 1.397(5) . ?
C16 H16 0.9300 . ?
C17 C19 1.382(5) . ?
C17 C52 1.383(5) . ?
C17 H17 0.9300 . ?
C18 H18 0.9300 . ?
C19 C33 1.396(5) . ?
C19 C24 1.473(5) . ?
C101 C47 1.384(5) . ?
C101 C102 1.391(5) . ?
C101 C100 1.495(5) . ?
C22 C52 1.384(5) . ?
C22 C60 1.386(5) . ?
C22 C109 1.516(5) . ?
C100 H10C 0.9700 . ?
C100 H10D 0.9700 . ?
C24 C37 1.399(5) . ?
C25 C43 1.381(6) . ?
C25 C55 1.388(6) . ?
C102 C103 1.380(5) . ?
C102 H102 0.9300 . ?
C103 H103 0.9300 . ?
C28 C50 1.383(5) . ?
C28 C49 1.393(5) . ?
C28 C36 1.497(5) . ?
C107 H107 0.9300 . ?
C108 C61 1.338(6) . ?
C108 H108 0.9300 . ?
C33 C60 1.380(5) . ?
C33 H33 0.9300 . ?
N7 C45 1.311(5) . ?
N7 C59 1.366(5) . ?
N7 H7 0.8600 . ?
C36 H36A 0.9700 . ?
C36 H36B 0.9700 . ?
C37 C49 1.377(5) . ?
C37 H37 0.9300 . ?
C38 C43 1.374(5) . ?
C38 H38 0.9300 . ?
C39 N5 1.313(5) . ?
C39 H39 0.9300 . ?
C41 C55 1.379(5) . ?
C41 H41 0.9300 . ?
C42 C44 1.353(5) . ?
C42 H42 0.9300 . ?
C43 H43 0.9300 . ?
C44 H44 0.9300 . ?
C45 H45 0.9300 . ?
N5 C57 1.356(6) . ?
C47 C104 1.383(5) . ?
C47 H47 0.9300 . ?
C49 H49 0.9300 . ?
C50 H50 0.9300 . ?
C109 H10E 0.9700 . ?
C109 H10F 0.9700 . ?
C52 H52 0.9300 . ?
C104 H104 0.9300 . ?
C55 H55 0.9300 . ?
C57 C62 1.358(6) . ?
C57 H57 0.9300 . ?
C58 C59 1.340(5) . ?
C58 H58 0.9300 . ?
C59 H59 0.9300 . ?
C60 H60 0.9300 . ?
C61 H61 0.9300 . ?
C62 H62 0.9300 . ?
